data_4069518
loop_
_publ_author_name
'Prabhu, M. Santhana Raj'
'Jami, Ananda Kumar'
'Baskar, Viswanathan'

_publ_section_title
;
 Organoantimony(V) Oxido Cubane Cluster [(p-X-C6H4Sb)4(O)4(Ph2SiO2)4] (X =
 Cl, Br) Stabilized by Diphenyldisiloxides
;
_journal_issue 13
_journal_name_full Organometallics
_journal_page_first 3953
_journal_paper_doi 10.1021/om900244t
_journal_volume 28
_journal_year 2009
_chemical_formula_moiety 'C74 H62 Cl10 O14 Sb4 Si4'
_chemical_formula_sum 'C74 H62 Cl10 O14 Sb4 Si4'
_chemical_formula_weight 2129.10
_chemical_name_systematic
; 
 ? 
;
_space_group_IT_number 15
_symmetry_cell_setting monoclinic
_symmetry_space_group_name_Hall '-C 2yc'
_symmetry_space_group_name_H-M 'C 1 2/c 1'
_atom_sites_solution_hydrogens geom
_atom_sites_solution_primary direct
_atom_sites_solution_secondary difmap
_audit_creation_method SHELXL-97
_cell_angle_alpha 90.00
_cell_angle_beta 111.925(7)
_cell_angle_gamma 90.00
_cell_formula_units_Z 4
_cell_length_a 24.828(13)
_cell_length_b 15.261(8)
_cell_length_c 24.943(13)
_cell_measurement_reflns_used 8132
_cell_measurement_temperature 298(2)
_cell_measurement_theta_max 26.47
_cell_measurement_theta_min 2.57
_cell_volume 8767(8)
_computing_cell_refinement 'Bruker SMART'
_computing_data_collection 'Bruker SMART'
_computing_data_reduction 'Bruker SAINT'
_computing_molecular_graphics 'Bruker SHELXTL'
_computing_publication_material 'Bruker SHELXTL'
_computing_structure_refinement 'SHELXL-97 (Sheldrick, 1997)'
_computing_structure_solution 'SHELXS-97 (Sheldrick, 1990)'
_diffrn_ambient_temperature 298(2)
_diffrn_measured_fraction_theta_full 0.990
_diffrn_measured_fraction_theta_max 0.990
_diffrn_measurement_device_type 'CCD area detector'
_diffrn_measurement_method 'phi and omega scans'
_diffrn_radiation_monochromator graphite
_diffrn_radiation_source 'fine-focus sealed tube'
_diffrn_radiation_type MoK\a
_diffrn_radiation_wavelength 0.71073
_diffrn_reflns_av_R_equivalents 0.0270
_diffrn_reflns_av_sigmaI/netI 0.0239
_diffrn_reflns_limit_h_max 27
_diffrn_reflns_limit_h_min -30
_diffrn_reflns_limit_k_max 18
_diffrn_reflns_limit_k_min -16
_diffrn_reflns_limit_l_max 30
_diffrn_reflns_limit_l_min -30
_diffrn_reflns_number 33146
_diffrn_reflns_theta_full 26.05
_diffrn_reflns_theta_max 26.05
_diffrn_reflns_theta_min 1.66
_exptl_absorpt_coefficient_mu 1.635
_exptl_absorpt_correction_T_max 0.7573
_exptl_absorpt_correction_T_min 0.6758
_exptl_absorpt_correction_type empirical
_exptl_absorpt_process_details SADABAS
_exptl_crystal_colour colorless
_exptl_crystal_density_diffrn 1.613
_exptl_crystal_density_method 'not measured'
_exptl_crystal_description Block
_exptl_crystal_F_000 4192
_exptl_crystal_size_max 0.26
_exptl_crystal_size_mid 0.26
_exptl_crystal_size_min 0.18
_refine_diff_density_max 1.720
_refine_diff_density_min -0.873
_refine_diff_density_rms 0.162
_refine_ls_extinction_method none
_refine_ls_goodness_of_fit_ref 1.062
_refine_ls_hydrogen_treatment mixed
_refine_ls_matrix_type full
_refine_ls_number_parameters 487
_refine_ls_number_reflns 8578
_refine_ls_number_restraints 0
_refine_ls_restrained_S_all 1.062
_refine_ls_R_factor_all 0.0581
_refine_ls_R_factor_gt 0.0497
_refine_ls_shift/su_max 0.227
_refine_ls_shift/su_mean 0.000
_refine_ls_structure_factor_coef Fsqd
_refine_ls_weighting_details 'calc w=1/[\s^2^(Fo^2^)+(0.1140P)^2^+15.8502P] where P=(Fo^2^+2Fc^2^)/3'
_refine_ls_weighting_scheme calc
_refine_ls_wR_factor_gt 0.1572
_refine_ls_wR_factor_ref 0.1691
_reflns_number_gt 7151
_reflns_number_total 8578
_reflns_threshold_expression >2sigma(I)
_cod_data_source_file om900244t_si_002.cif
_cod_data_source_block for_1
_cod_depositor_comments
;
The following automatic conversions were performed:

'_symmetry_cell_setting' value 'Monoclinic' changed to 'monoclinic'
according to /home/saulius/struct/CIF-dictionaries/cif_core.dic
dictionary named 'cif_core.dic' version 2.4.2 from
2011-04-26.

'_exptl_absorpt_correction_type' value 'Empirical'
changed to 'empirical' according to
/home/saulius/struct/CIF-dictionaries/cif_core.dic dictionary named
'cif_core.dic' version 2.4.2 from 2011-04-26.

Automatic conversion script
Id: cif_fix_values 1715 2011-07-08 13:25:40Z adriana 
;
_cod_original_sg_symbol_H-M 'C2/c  '
_cod_database_code 4069518

loop_
_symmetry_equiv_pos_as_xyz
'x, y, z'
'-x, y, -z+1/2'
'x+1/2, y+1/2, z'
'-x+1/2, y+1/2, -z+1/2'
'-x, -y, -z'
'x, -y, z-1/2'
'-x+1/2, -y+1/2, -z'
'x+1/2, -y+1/2, z-1/2'

loop_
_atom_site_label
_atom_site_type_symbol
_atom_site_fract_x
_atom_site_fract_y
_atom_site_fract_z
_atom_site_U_iso_or_equiv
_atom_site_adp_type
_atom_site_occupancy
_atom_site_symmetry_multiplicity
_atom_site_calc_flag
_atom_site_refinement_flags
Sb1 Sb 0.563685(13) 0.69472(2) 0.746076(13) 0.04811(14) Uani 1 1 d .
Sb2 Sb 0.473168(14) 0.54018(2) 0.680024(13) 0.04871(14) Uani 1 1 d .
Si1 Si 0.56858(7) 0.60940(11) 0.62762(6) 0.0581(4) Uani 1 1 d .
Si2 Si 0.5000 0.35412(14) 0.7500 0.0593(5) Uani 1 2 d S
Si3 Si 0.5000 0.88086(14) 0.7500 0.0584(5) Uani 1 2 d S
C1 C 0.6488(2) 0.6990(4) 0.8080(2) 0.0564(12) Uani 1 1 d .
C2 C 0.6936(3) 0.6637(5) 0.7956(3) 0.0747(16) Uani 1 1 d .
H2 H 0.6869 0.6362 0.7605 0.090 Uiso 1 1 calc R
C3 C 0.7508(3) 0.6706(6) 0.8385(4) 0.093(2) Uani 1 1 d .
H3 H 0.7822 0.6482 0.8312 0.112 Uiso 1 1 calc R
C4 C 0.7596(3) 0.7100(5) 0.8906(3) 0.089(2) Uani 1 1 d .
C5 C 0.7146(3) 0.7446(5) 0.9021(3) 0.0844(19) Uani 1 1 d .
H5 H 0.7213 0.7710 0.9376 0.101 Uiso 1 1 calc R
C6 C 0.6585(3) 0.7403(4) 0.8604(3) 0.0724(16) Uani 1 1 d .
H6 H 0.6276 0.7650 0.8677 0.087 Uiso 1 1 calc R
C7 C 0.5429(3) 0.6653(5) 0.5564(3) 0.0730(16) Uani 1 1 d .
C8 C 0.5112(4) 0.7419(7) 0.5486(4) 0.112(3) Uani 1 1 d .
H8 H 0.5047 0.7666 0.5797 0.135 Uiso 1 1 calc R
C9 C 0.4884(6) 0.7834(8) 0.4939(5) 0.145(4) Uani 1 1 d .
H9 H 0.4686 0.8363 0.4886 0.174 Uiso 1 1 calc R
C10 C 0.4969(8) 0.7427(14) 0.4500(5) 0.186(7) Uani 1 1 d .
H10 H 0.4827 0.7693 0.4139 0.223 Uiso 1 1 calc R
C11 C 0.5246(9) 0.6660(11) 0.4552(5) 0.190(8) Uani 1 1 d .
H11 H 0.5279 0.6393 0.4230 0.228 Uiso 1 1 calc R
C12 C 0.5477(6) 0.6280(8) 0.5074(4) 0.138(4) Uani 1 1 d .
H12 H 0.5674 0.5752 0.5109 0.165 Uiso 1 1 calc R
C13 C 0.6334(3) 0.5398(4) 0.6397(3) 0.0677(15) Uani 1 1 d .
C14 C 0.6839(3) 0.5723(6) 0.6367(4) 0.090(2) Uani 1 1 d .
H14 H 0.6852 0.6308 0.6268 0.108 Uiso 1 1 calc R
C15 C 0.7328(4) 0.5209(8) 0.6480(4) 0.111(3) Uani 1 1 d .
H15 H 0.7663 0.5452 0.6459 0.133 Uiso 1 1 calc R
C16 C 0.7322(5) 0.4378(9) 0.6618(4) 0.120(4) Uani 1 1 d .
H16 H 0.7647 0.4030 0.6678 0.145 Uiso 1 1 calc R
C17 C 0.6843(6) 0.4026(8) 0.6673(6) 0.151(5) Uani 1 1 d .
H17 H 0.6844 0.3442 0.6781 0.181 Uiso 1 1 calc R
C18 C 0.6346(4) 0.4546(5) 0.6568(5) 0.108(3) Uani 1 1 d .
H18 H 0.6022 0.4306 0.6616 0.130 Uiso 1 1 calc R
C19 C 0.3900(2) 0.5390(3) 0.6142(2) 0.0561(12) Uani 1 1 d .
C20 C 0.3831(3) 0.5661(5) 0.5591(2) 0.0699(15) Uani 1 1 d .
H20 H 0.4149 0.5863 0.5516 0.084 Uiso 1 1 calc R
C21 C 0.3299(3) 0.5635(5) 0.5160(3) 0.0807(18) Uani 1 1 d .
H21 H 0.3250 0.5832 0.4792 0.097 Uiso 1 1 calc R
C22 C 0.2835(3) 0.5317(5) 0.5269(3) 0.0796(19) Uani 1 1 d .
C23 C 0.2885(3) 0.5072(5) 0.5810(3) 0.0781(17) Uani 1 1 d .
H23 H 0.2559 0.4903 0.5882 0.094 Uiso 1 1 calc R
C24 C 0.3434(2) 0.5078(4) 0.6257(3) 0.0652(14) Uani 1 1 d .
H24 H 0.3482 0.4875 0.6623 0.078 Uiso 1 1 calc R
C25 C 0.4382(3) 0.2842(5) 0.7484(3) 0.0745(18) Uani 1 1 d .
C26 C 0.3834(5) 0.2910(7) 0.7050(6) 0.141(4) Uani 1 1 d .
H26 H 0.3767 0.3307 0.6749 0.169 Uiso 1 1 calc R
C27 C 0.3380(5) 0.2374(10) 0.7070(9) 0.173(6) Uani 1 1 d .
H27 H 0.3011 0.2446 0.6789 0.207 Uiso 1 1 calc R
C28 C 0.3454(7) 0.1802(12) 0.7452(7) 0.164(7) Uani 1 1 d .
H28 H 0.3143 0.1458 0.7447 0.197 Uiso 1 1 calc R
C29 C 0.3975(8) 0.1683(10) 0.7865(6) 0.179(7) Uani 1 1 d .
H29 H 0.4024 0.1265 0.8151 0.215 Uiso 1 1 calc R
C30 C 0.4460(5) 0.2196(8) 0.7871(4) 0.132(4) Uani 1 1 d .
H30 H 0.4829 0.2081 0.8142 0.159 Uiso 1 1 calc R
C31 C 0.4691(3) 0.9498(4) 0.6843(3) 0.0664(15) Uani 1 1 d .
C32 C 0.4788(7) 0.9337(9) 0.6368(5) 0.177(7) Uani 1 1 d .
H32 H 0.5003 0.8845 0.6353 0.213 Uiso 1 1 calc R
C33 C 0.4563(8) 0.9918(14) 0.5860(6) 0.220(10) Uani 1 1 d .
H33 H 0.4666 0.9815 0.5543 0.264 Uiso 1 1 calc R
C34 C 0.4238(4) 1.0543(8) 0.5849(5) 0.115(3) Uani 1 1 d .
H34 H 0.4070 1.0877 0.5517 0.138 Uiso 1 1 calc R
C35 C 0.4138(6) 1.0720(8) 0.6319(5) 0.152(5) Uani 1 1 d .
H35 H 0.3919 1.1212 0.6323 0.183 Uiso 1 1 calc R
C36 C 0.4346(5) 1.0200(7) 0.6810(4) 0.136(4) Uani 1 1 d .
H36 H 0.4247 1.0337 0.7125 0.163 Uiso 1 1 calc R
C37 C 0.6365(7) 0.8836(12) 0.6411(10) 0.204(8) Uani 1 1 d .
Cl1 Cl 0.82933(10) 0.7143(2) 0.94096(13) 0.1403(11) Uani 1 1 d .
Cl2 Cl 0.21428(9) 0.53037(19) 0.47292(11) 0.1223(9) Uani 1 1 d .
Cl3 Cl 0.6712(6) 0.9283(8) 0.6991(3) 0.440(9) Uani 1 1 d .
Cl4 Cl 0.6173(3) 0.9813(6) 0.5893(3) 0.286(3) Uani 1 1 d .
Cl5 Cl 0.6789(6) 0.8307(5) 0.6140(10) 0.617(15) Uani 1 1 d .
H7A H 0.7090(13) 0.753(2) 0.4248(12) 0.000(6) Uiso 1 1 d .
H7B H 0.742(2) 0.719(3) 0.490(2) 0.046(13) Uiso 1 1 d .
O1 O 0.55252(15) 0.5572(2) 0.74887(14) 0.0489(7) Uani 1 1 d .
O2 O 0.47757(15) 0.6778(2) 0.69339(15) 0.0479(7) Uani 1 1 d .
O3 O 0.58323(17) 0.6851(3) 0.67812(16) 0.0585(9) Uani 1 1 d .
O4 O 0.51581(18) 0.5479(3) 0.62951(17) 0.0618(10) Uani 1 1 d .
O5 O 0.47992(18) 0.4153(2) 0.69204(17) 0.0628(9) Uani 1 1 d .
O6 O 0.55018(18) 0.8193(3) 0.74192(19) 0.0644(10) Uani 1 1 d .
O7 O 0.7068(13) 0.7575(18) 0.4636(9) 0.59(3) Uani 1 1 d .

loop_
_atom_site_aniso_label
_atom_site_aniso_U_11
_atom_site_aniso_U_22
_atom_site_aniso_U_33
_atom_site_aniso_U_23
_atom_site_aniso_U_13
_atom_site_aniso_U_12
Sb1 0.0444(2) 0.0476(2) 0.0536(2) -0.00130(12) 0.01987(15) -0.00161(12)
Sb2 0.0489(2) 0.0483(2) 0.0474(2) -0.00226(12) 0.01616(15) -0.00169(13)
Si1 0.0582(8) 0.0673(9) 0.0544(7) 0.0004(6) 0.0276(6) 0.0021(7)
Si2 0.0632(12) 0.0449(11) 0.0684(12) 0.000 0.0230(10) 0.000
Si3 0.0588(12) 0.0439(10) 0.0709(12) 0.000 0.0224(10) 0.000
C1 0.045(3) 0.060(3) 0.064(3) 0.001(2) 0.020(2) -0.008(2)
C2 0.056(3) 0.097(5) 0.074(4) 0.004(3) 0.027(3) 0.007(3)
C3 0.042(3) 0.129(6) 0.106(5) 0.013(5) 0.026(3) 0.007(4)
C4 0.058(4) 0.102(6) 0.083(5) 0.005(4) -0.001(3) -0.015(4)
C5 0.076(4) 0.085(5) 0.074(4) -0.010(3) 0.008(3) -0.016(4)
C6 0.068(4) 0.071(4) 0.070(3) -0.014(3) 0.016(3) -0.004(3)
C7 0.076(4) 0.082(4) 0.059(3) 0.004(3) 0.022(3) -0.006(3)
C8 0.111(6) 0.122(7) 0.087(5) 0.020(5) 0.017(5) 0.017(6)
C9 0.160(11) 0.143(10) 0.106(8) 0.033(7) 0.020(7) 0.035(8)
C10 0.232(17) 0.231(18) 0.065(6) 0.040(9) 0.023(8) -0.044(14)
C11 0.33(2) 0.166(13) 0.076(6) 0.014(7) 0.073(10) 0.041(14)
C12 0.209(12) 0.138(9) 0.069(5) -0.001(5) 0.056(6) 0.027(8)
C13 0.066(4) 0.072(4) 0.069(3) -0.008(3) 0.031(3) 0.009(3)
C14 0.081(5) 0.090(5) 0.113(6) -0.013(4) 0.052(4) -0.001(4)
C15 0.068(5) 0.147(9) 0.119(7) -0.033(6) 0.037(5) -0.001(5)
C16 0.096(7) 0.136(9) 0.123(7) -0.022(7) 0.034(6) 0.043(7)
C17 0.145(10) 0.116(8) 0.207(13) 0.029(8) 0.084(10) 0.065(8)
C18 0.101(6) 0.077(5) 0.158(9) 0.015(5) 0.062(6) 0.016(4)
C19 0.051(3) 0.056(3) 0.057(3) -0.007(2) 0.015(2) -0.001(2)
C20 0.064(3) 0.083(4) 0.061(3) 0.000(3) 0.022(3) -0.001(3)
C21 0.074(4) 0.104(5) 0.056(3) 0.000(3) 0.014(3) 0.005(4)
C22 0.064(4) 0.093(5) 0.063(4) -0.015(3) 0.002(3) 0.002(3)
C23 0.062(4) 0.076(4) 0.090(4) -0.007(3) 0.020(3) -0.012(3)
C24 0.053(3) 0.071(4) 0.068(3) -0.001(3) 0.018(3) -0.011(3)
C25 0.080(4) 0.068(4) 0.087(4) -0.023(3) 0.044(4) -0.019(3)
C26 0.105(7) 0.112(8) 0.177(11) 0.021(7) 0.020(7) -0.025(6)
C27 0.094(8) 0.144(12) 0.259(19) -0.001(11) 0.040(10) -0.049(8)
C28 0.152(12) 0.201(15) 0.167(12) -0.091(11) 0.091(10) -0.122(12)
C29 0.252(18) 0.192(13) 0.122(9) -0.013(9) 0.102(11) -0.127(13)
C30 0.153(9) 0.154(9) 0.090(6) -0.004(6) 0.045(6) -0.078(8)
C31 0.062(3) 0.057(3) 0.074(4) 0.000(3) 0.018(3) -0.002(2)
C32 0.256(16) 0.188(12) 0.128(8) 0.078(8) 0.117(10) 0.147(12)
C33 0.210(16) 0.35(2) 0.138(11) 0.128(14) 0.108(11) 0.143(18)
C34 0.089(6) 0.124(8) 0.106(7) 0.049(6) 0.006(5) 0.003(5)
C35 0.175(12) 0.102(7) 0.117(8) 0.004(6) -0.018(8) 0.047(7)
C36 0.185(11) 0.115(7) 0.077(5) -0.005(5) 0.014(6) 0.072(7)
C37 0.122(10) 0.181(15) 0.29(2) -0.069(15) 0.053(12) -0.009(10)
Cl1 0.0684(12) 0.164(3) 0.138(2) 0.0108(17) -0.0199(13) -0.0154(13)
Cl2 0.0686(11) 0.163(2) 0.1000(14) -0.0133(14) -0.0097(10) 0.0008(12)
Cl3 0.540(18) 0.451(14) 0.181(6) 0.064(7) -0.038(8) -0.207(14)
Cl4 0.267(7) 0.354(10) 0.215(6) 0.055(6) 0.066(5) 0.032(7)
Cl5 0.521(17) 0.149(5) 1.45(5) -0.103(13) 0.68(3) -0.062(7)
O1 0.0459(17) 0.0504(19) 0.0487(17) 0.0012(14) 0.0158(14) 0.0016(14)
O2 0.0457(18) 0.0474(18) 0.0509(17) 0.0013(14) 0.0185(14) -0.0003(14)
O3 0.057(2) 0.067(2) 0.059(2) -0.0028(17) 0.0297(17) -0.0057(17)
O4 0.064(2) 0.069(2) 0.057(2) -0.0101(17) 0.0280(18) -0.0050(18)
O5 0.072(2) 0.045(2) 0.064(2) -0.0069(16) 0.0168(18) -0.0016(17)
O6 0.058(2) 0.047(2) 0.090(3) 0.0033(18) 0.030(2) -0.0013(17)
O7 0.63(5) 0.55(4) 0.31(2) -0.14(3) -0.13(3) 0.48(4)

loop_
_atom_type_symbol
_atom_type_description
_atom_type_scat_dispersion_real
_atom_type_scat_dispersion_imag
_atom_type_scat_source
C C 0.0033 0.0016 'International Tables Vol C Tables 4.2.6.8 and 6.1.1.4'
H H 0.0000 0.0000 'International Tables Vol C Tables 4.2.6.8 and 6.1.1.4'
O O 0.0106 0.0060 'International Tables Vol C Tables 4.2.6.8 and 6.1.1.4'
Si Si 0.0817 0.0704 'International Tables Vol C Tables 4.2.6.8 and 6.1.1.4'
Cl Cl 0.1484 0.1585 'International Tables Vol C Tables 4.2.6.8 and 6.1.1.4'
Sb Sb -0.5866 1.5461 'International Tables Vol C Tables 4.2.6.8 and 6.1.1.4'

loop_
_geom_angle_atom_site_label_1
_geom_angle_atom_site_label_2
_geom_angle_atom_site_label_3
_geom_angle
_geom_angle_site_symmetry_1
_geom_angle_site_symmetry_3
O6 Sb1 O3 97.10(18) . .
O6 Sb1 O2 88.33(16) . .
O3 Sb1 O2 88.38(16) . .
O6 Sb1 C1 96.6(2) . .
O3 Sb1 C1 97.7(2) . .
O2 Sb1 C1 171.56(17) . .
O6 Sb1 O1 162.88(16) . .
O3 Sb1 O1 91.84(15) . .
O2 Sb1 O1 77.32(14) . .
C1 Sb1 O1 96.58(18) . .
O6 Sb1 O2 92.14(16) . 2_656
O3 Sb1 O2 162.66(15) . 2_656
O2 Sb1 O2 77.22(15) . 2_656
C1 Sb1 O2 95.73(18) . 2_656
O1 Sb1 O2 75.76(14) . 2_656
O6 Sb1 Sb1 81.32(12) . 2_656
O3 Sb1 Sb1 128.50(12) . 2_656
O2 Sb1 Sb1 40.25(10) . 2_656
C1 Sb1 Sb1 133.73(16) . 2_656
O1 Sb1 Sb1 81.69(10) . 2_656
O2 Sb1 Sb1 38.73(9) 2_656 2_656
O5 Sb2 O4 97.19(17) . .
O5 Sb2 O1 89.70(15) . .
O4 Sb2 O1 87.14(16) . .
O5 Sb2 C19 96.66(19) . .
O4 Sb2 C19 96.2(2) . .
O1 Sb2 C19 172.35(17) . .
O5 Sb2 O1 91.55(16) . 2_656
O4 Sb2 O1 162.23(15) . 2_656
O1 Sb2 O1 77.43(16) . 2_656
C19 Sb2 O1 98.07(19) . 2_656
O5 Sb2 O2 163.28(15) . .
O4 Sb2 O2 91.91(15) . .
O1 Sb2 O2 76.73(14) . .
C19 Sb2 O2 96.26(17) . .
O1 Sb2 O2 76.13(14) 2_656 .
O5 Sb2 Sb2 81.69(11) . 2_656
O4 Sb2 Sb2 126.80(13) . 2_656
O1 Sb2 Sb2 39.86(10) . 2_656
C19 Sb2 Sb2 136.89(16) . 2_656
O1 Sb2 Sb2 39.36(10) 2_656 2_656
O2 Sb2 Sb2 81.63(9) . 2_656
O4 Si1 O3 109.4(2) . .
O4 Si1 C13 108.9(3) . .
O3 Si1 C13 110.3(3) . .
O4 Si1 C7 107.5(3) . .
O3 Si1 C7 108.0(3) . .
C13 Si1 C7 112.7(3) . .
O5 Si2 O5 110.3(3) . 2_656
O5 Si2 C25 109.5(3) . .
O5 Si2 C25 108.9(2) 2_656 .
O5 Si2 C25 108.9(2) . 2_656
O5 Si2 C25 109.5(3) 2_656 2_656
C25 Si2 C25 109.8(5) . 2_656
O6 Si3 O6 109.7(3) . 2_656
O6 Si3 C31 110.7(2) . 2_656
O6 Si3 C31 107.5(3) 2_656 2_656
O6 Si3 C31 107.5(3) . .
O6 Si3 C31 110.7(2) 2_656 .
C31 Si3 C31 110.9(4) 2_656 .
C2 C1 C6 121.4(6) . .
C2 C1 Sb1 120.0(5) . .
C6 C1 Sb1 118.7(4) . .
C1 C2 C3 117.8(6) . .
C1 C2 H2 121.1 . .
C3 C2 H2 121.1 . .
C4 C3 C2 120.3(7) . .
C4 C3 H3 119.9 . .
C2 C3 H3 119.9 . .
C5 C4 C3 121.1(6) . .
C5 C4 Cl1 120.9(6) . .
C3 C4 Cl1 118.0(7) . .
C4 C5 C6 119.7(7) . .
C4 C5 H5 120.1 . .
C6 C5 H5 120.1 . .
C1 C6 C5 119.8(6) . .
C1 C6 H6 120.1 . .
C5 C6 H6 120.1 . .
C8 C7 C12 116.9(7) . .
C8 C7 Si1 119.9(6) . .
C12 C7 Si1 122.8(7) . .
C7 C8 C9 121.1(10) . .
C7 C8 H8 119.5 . .
C9 C8 H8 119.5 . .
C10 C9 C8 116.8(12) . .
C10 C9 H9 121.6 . .
C8 C9 H9 121.6 . .
C11 C10 C9 123.9(11) . .
C11 C10 H10 118.1 . .
C9 C10 H10 118.1 . .
C10 C11 C12 119.2(12) . .
C10 C11 H11 120.4 . .
C12 C11 H11 120.4 . .
C11 C12 C7 122.0(12) . .
C11 C12 H12 119.0 . .
C7 C12 H12 119.0 . .
C18 C13 C14 116.5(7) . .
C18 C13 Si1 120.8(6) . .
C14 C13 Si1 122.5(6) . .
C13 C14 C15 122.1(9) . .
C13 C14 H14 118.9 . .
C15 C14 H14 118.9 . .
C16 C15 C14 120.4(9) . .
C16 C15 H15 119.8 . .
C14 C15 H15 119.8 . .
C15 C16 C17 120.3(9) . .
C15 C16 H16 119.9 . .
C17 C16 H16 119.9 . .
C16 C17 C18 119.9(11) . .
C16 C17 H17 120.1 . .
C18 C17 H17 120.1 . .
C13 C18 C17 120.7(10) . .
C13 C18 H18 119.7 . .
C17 C18 H18 119.7 . .
C24 C19 C20 120.4(5) . .
C24 C19 Sb2 119.8(4) . .
C20 C19 Sb2 119.7(4) . .
C21 C20 C19 120.1(6) . .
C21 C20 H20 119.9 . .
C19 C20 H20 119.9 . .
C20 C21 C22 119.7(6) . .
C20 C21 H21 120.1 . .
C22 C21 H21 120.1 . .
C23 C22 C21 121.5(6) . .
C23 C22 Cl2 117.5(6) . .
C21 C22 Cl2 120.8(6) . .
C22 C23 C24 119.3(6) . .
C22 C23 H23 120.4 . .
C24 C23 H23 120.4 . .
C19 C24 C23 118.7(6) . .
C19 C24 H24 120.7 . .
C23 C24 H24 120.7 . .
C30 C25 C26 116.8(8) . .
C30 C25 Si2 120.7(7) . .
C26 C25 Si2 122.3(7) . .
C25 C26 C27 119.5(12) . .
C25 C26 H26 120.3 . .
C27 C26 H26 120.3 . .
C28 C27 C26 122.7(14) . .
C28 C27 H27 118.7 . .
C26 C27 H27 118.7 . .
C27 C28 C29 120.5(11) . .
C27 C28 H28 119.8 . .
C29 C28 H28 119.8 . .
C28 C29 C30 120.2(12) . .
C28 C29 H29 119.9 . .
C30 C29 H29 119.9 . .
C25 C30 C29 120.0(12) . .
C25 C30 H30 120.0 . .
C29 C30 H30 120.0 . .
C32 C31 C36 114.6(8) . .
C32 C31 Si3 122.3(6) . .
C36 C31 Si3 123.0(6) . .
C31 C32 C33 121.6(11) . .
C31 C32 H32 119.2 . .
C33 C32 H32 119.2 . .
C34 C33 C32 120.9(12) . .
C34 C33 H33 119.6 . .
C32 C33 H33 119.6 . .
C33 C34 C35 118.4(10) . .
C33 C34 H34 120.8 . .
C35 C34 H34 120.8 . .
C34 C35 C36 122.6(11) . .
C34 C35 H35 118.7 . .
C36 C35 H35 118.7 . .
C31 C36 C35 121.6(10) . .
C31 C36 H36 119.2 . .
C35 C36 H36 119.2 . .
Cl3 C37 Cl5 112.4(13) . .
Cl3 C37 Cl4 101.6(10) . .
Cl5 C37 Cl4 98.0(13) . .
Sb2 O1 Sb2 100.77(15) . 2_656
Sb2 O1 Sb1 100.99(14) . .
Sb2 O1 Sb1 103.50(15) 2_656 .
Sb1 O2 Sb2 101.75(15) . .
Sb1 O2 Sb1 101.02(15) . 2_656
Sb2 O2 Sb1 102.74(14) . 2_656
Si1 O3 Sb1 131.9(2) . .
Si1 O4 Sb2 134.3(2) . .
Si2 O5 Sb2 133.1(2) . .
Si3 O6 Sb1 133.4(2) . .
H7A O7 H7B 103(4) . .

loop_
_geom_bond_atom_site_label_1
_geom_bond_atom_site_label_2
_geom_bond_distance
_geom_bond_site_symmetry_2
Sb1 O6 1.926(4) .
Sb1 O3 1.935(4) .
Sb1 O2 2.066(4) .
Sb1 C1 2.102(6) .
Sb1 O1 2.121(4) .
Sb1 O2 2.133(4) 2_656
Sb1 Sb1 3.2406(17) 2_656
Sb2 O5 1.926(4) .
Sb2 O4 1.928(4) .
Sb2 O1 2.091(3) .
Sb2 C19 2.103(6) .
Sb2 O1 2.113(4) 2_656
Sb2 O2 2.123(4) .
Sb2 Sb2 3.2385(18) 2_656
Si1 O4 1.626(4) .
Si1 O3 1.646(4) .
Si1 C13 1.856(6) .
Si1 C7 1.856(6) .
Si2 O5 1.635(4) .
Si2 O5 1.635(4) 2_656
Si2 C25 1.857(7) .
Si2 C25 1.857(7) 2_656
Si3 O6 1.632(4) .
Si3 O6 1.632(4) 2_656
Si3 C31 1.855(6) 2_656
Si3 C31 1.855(6) .
C1 C2 1.371(8) .
C1 C6 1.389(8) .
C2 C3 1.427(9) .
C2 H2 0.9300 .
C3 C4 1.374(12) .
C3 H3 0.9300 .
C4 C5 1.358(12) .
C4 Cl1 1.719(7) .
C5 C6 1.396(9) .
C5 H5 0.9300 .
C6 H6 0.9300 .
C7 C8 1.382(12) .
C7 C12 1.393(11) .
C8 C9 1.416(13) .
C8 H8 0.9300 .
C9 C10 1.34(2) .
C9 H9 0.9300 .
C10 C11 1.34(2) .
C10 H10 0.9300 .
C11 C12 1.342(15) .
C11 H11 0.9300 .
C12 H12 0.9300 .
C13 C18 1.366(10) .
C13 C14 1.377(10) .
C14 C15 1.383(12) .
C14 H14 0.9300 .
C15 C16 1.315(15) .
C15 H15 0.9300 .
C16 C17 1.357(17) .
C16 H16 0.9300 .
C17 C18 1.408(13) .
C17 H17 0.9300 .
C18 H18 0.9300 .
C19 C24 1.378(8) .
C19 C20 1.383(8) .
C20 C21 1.358(9) .
C20 H20 0.9300 .
C21 C22 1.366(11) .
C21 H21 0.9300 .
C22 C23 1.361(10) .
C22 Cl2 1.743(6) .
C23 C24 1.401(9) .
C23 H23 0.9300 .
C24 H24 0.9300 .
C25 C30 1.341(12) .
C25 C26 1.392(13) .
C26 C27 1.408(16) .
C26 H26 0.9300 .
C27 C28 1.25(2) .
C27 H27 0.9300 .
C28 C29 1.33(2) .
C28 H28 0.9300 .
C29 C30 1.433(15) .
C29 H29 0.9300 .
C30 H30 0.9300 .
C31 C32 1.315(11) .
C31 C36 1.355(11) .
C32 C33 1.476(15) .
C32 H32 0.9300 .
C33 C34 1.243(18) .
C33 H33 0.9300 .
C34 C35 1.313(16) .
C34 H34 0.9300 .
C35 C36 1.386(15) .
C35 H35 0.9300 .
C36 H36 0.9300 .
C37 Cl3 1.538(18) .
C37 Cl5 1.658(19) .
C37 Cl4 1.91(2) .
O1 Sb2 2.113(4) 2_656
O2 Sb1 2.133(4) 2_656
O7 H7A 0.99(4) .
O7 H7B 1.06(6) .
